data_2226163
loop_
_publ_author_name
'von Richthofen, Andreas A.'
'Cardoso Filho, Jos\'e E. P.'
'Marzorati, Liliana'
'Zukerman-Schpector, Julio'
'Tiekink, Edward R. T.'
'Di Vitta, Claudio'

_publ_section_title
;
 5-Methyl-2,4-bis(methylsulfanyl)tricyclo[6.2.1.0^2,7^]undeca-4,9-diene-3,6-dione
;
_journal_coeditor_code HG2678
_journal_issue 6
_journal_name_full 'Acta Crystallographica Section E'
_journal_page_first o1259
_journal_paper_doi 10.1107/S1600536810015710
_journal_volume 66
_journal_year 2010
_chemical_formula_iupac 'C14 H16 O2 S2'
_chemical_formula_moiety 'C14 H16 O2 S2'
_chemical_formula_sum 'C14 H16 O2 S2'
_chemical_formula_weight 280.39
_chemical_name_systematic
;
5-Methyl-2,4-bis(methylsulfanyl)tricyclo[6.2.1.0^2,7^]undeca-4,9-diene-3,6-dione
;
_space_group_IT_number 14
_symmetry_cell_setting monoclinic
_symmetry_space_group_name_Hall '-P 2ybc'
_symmetry_space_group_name_H-M 'P 1 21/c 1'
_atom_sites_solution_hydrogens geom
_atom_sites_solution_primary direct
_atom_sites_solution_secondary difmap
_audit_creation_method SHELXL-97
_cell_angle_alpha 90
_cell_angle_beta 115.916(2)
_cell_angle_gamma 90
_cell_formula_units_Z 4
_cell_length_a 9.1109(11)
_cell_length_b 17.3009(19)
_cell_length_c 9.3746(11)
_cell_measurement_reflns_used 5730
_cell_measurement_temperature 98(2)
_cell_measurement_theta_max 40.4
_cell_measurement_theta_min 2.4
_cell_volume 1329.1(3)
_computing_cell_refinement 'CrystalClear (Rigaku/MSC, 2005)'
_computing_data_collection 'CrystalClear (Rigaku/MSC, 2005)'
_computing_data_reduction 'CrystalClear (Rigaku/MSC, 2005)'
_computing_molecular_graphics 'ORTEP-3 (Farrugia, 1997)'
_computing_publication_material 'publCIF (Westrip, 2010)'
_computing_structure_refinement 'SHELXL97 (Sheldrick, 2008)'
_computing_structure_solution 'PATTY in DIRDIF92 (Beurskens <i>et al.</i>,  1992)'
_diffrn_ambient_temperature 98(2)
_diffrn_measured_fraction_theta_full 0.996
_diffrn_measured_fraction_theta_max 0.996
_diffrn_measurement_device_type 'Rigaku AFC12\K/SATURN724'
_diffrn_measurement_method \w
_diffrn_radiation_monochromator graphite
_diffrn_radiation_source 'fine-focus sealed tube'
_diffrn_radiation_type MoK\a
_diffrn_radiation_wavelength 0.71073
_diffrn_reflns_av_R_equivalents 0.021
_diffrn_reflns_av_sigmaI/netI 0.021
_diffrn_reflns_limit_h_max 11
_diffrn_reflns_limit_h_min -11
_diffrn_reflns_limit_k_max 16
_diffrn_reflns_limit_k_min -22
_diffrn_reflns_limit_l_max 12
_diffrn_reflns_limit_l_min -12
_diffrn_reflns_number 10394
_diffrn_reflns_theta_full 27.5
_diffrn_reflns_theta_max 27.5
_diffrn_reflns_theta_min 2.4
_diffrn_standards_decay_% '< 1'
_diffrn_standards_interval_count 0
_diffrn_standards_number 0
_exptl_absorpt_coefficient_mu 0.391
_exptl_absorpt_correction_T_max 1
_exptl_absorpt_correction_T_min 0.887
_exptl_absorpt_correction_type multi-scan
_exptl_absorpt_process_details '(ABSCOR; Higashi, 1995)'
_exptl_crystal_colour pale-yellow
_exptl_crystal_density_diffrn 1.401
_exptl_crystal_density_method 'not measured'
_exptl_crystal_description block
_exptl_crystal_F_000 592
_exptl_crystal_size_max 0.28
_exptl_crystal_size_mid 0.18
_exptl_crystal_size_min 0.15
_refine_diff_density_max 0.53
_refine_diff_density_min -0.36
_refine_ls_extinction_method none
_refine_ls_goodness_of_fit_ref 1.019
_refine_ls_hydrogen_treatment constr
_refine_ls_matrix_type full
_refine_ls_number_parameters 164
_refine_ls_number_reflns 3044
_refine_ls_number_restraints 0
_refine_ls_restrained_S_all 1.019
_refine_ls_R_factor_all 0.0356
_refine_ls_R_factor_gt 0.0348
_refine_ls_shift/su_max 0.000
_refine_ls_shift/su_mean 0.000
_refine_ls_structure_factor_coef Fsqd
_refine_ls_weighting_details 'calc w=1/[\s^2^(Fo^2^)+(0.0478P)^2^+1.0842P] where P=(Fo^2^+2Fc^2^)/3'
_refine_ls_weighting_scheme calc
_refine_ls_wR_factor_gt 0.0908
_refine_ls_wR_factor_ref 0.0916
_reflns_number_gt 2974
_reflns_number_total 3044
_reflns_threshold_expression I>2\s(I)
_cod_data_source_file hg2678.cif
_cod_data_source_block I
_cod_original_sg_symbol_H-M 'P 21/c'
_cod_database_code 2226163
_cod_database_fobs_code 2226163

loop_
_symmetry_equiv_pos_as_xyz
'x, y, z'
'-x, y+1/2, -z+1/2'
'-x, -y, -z'
'x, -y-1/2, z-1/2'

loop_
_atom_site_type_symbol
_atom_site_label
_atom_site_fract_x
_atom_site_fract_y
_atom_site_fract_z
_atom_site_U_iso_or_equiv
_atom_site_adp_type
_atom_site_calc_flag
_atom_site_refinement_flags
_atom_site_occupancy
_atom_site_disorder_assembly
_atom_site_disorder_group
S S1 0.09559(4) 0.19478(2) 0.09496(4) 0.01770(11) Uani d . 1 . .
S S2 0.59801(5) 0.11808(2) 0.12851(4) 0.01903(11) Uani d . 1 . .
O O1 0.29429(13) 0.03034(6) 0.10133(13) 0.0187(2) Uani d . 1 . .
O O2 0.54427(14) 0.17201(7) 0.62713(13) 0.0217(2) Uani d . 1 . .
C C1 0.20518(17) 0.11982(8) 0.24056(16) 0.0131(3) Uani d . 1 . .
C C2 0.09479(18) 0.05593(8) 0.26238(18) 0.0166(3) Uani d . 1 . .
H H2 0.0093 0.0341 0.1651 0.020 Uiso calc R 1 . .
C C3 0.21532(18) -0.00100(9) 0.37784(19) 0.0186(3) Uani d . 1 . .
H H3 0.2376 -0.0504 0.3534 0.022 Uiso calc R 1 . .
C C4 0.28332(19) 0.03223(9) 0.52005(19) 0.0192(3) Uani d . 1 . .
H H4 0.3609 0.0102 0.6129 0.023 Uiso calc R 1 . .
C C5 0.21127(18) 0.11264(9) 0.50320(18) 0.0176(3) Uani d . 1 . .
H H5 0.2198 0.1368 0.6011 0.021 Uiso calc R 1 . .
C C6 0.28355(17) 0.15956(8) 0.40699(17) 0.0143(3) Uani d . 1 . .
H H6 0.2405 0.2123 0.3945 0.017 Uiso calc R 1 . .
C C7 0.03709(19) 0.09835(9) 0.37360(19) 0.0201(3) Uani d . 1 . .
H H7A -0.0213 0.1458 0.3281 0.024 Uiso calc R 1 . .
H H7B -0.0269 0.0657 0.4092 0.024 Uiso calc R 1 . .
C C8 0.32628(17) 0.08718(8) 0.18602(16) 0.0136(3) Uani d . 1 . .
C C9 0.48477(17) 0.12970(8) 0.23722(17) 0.0136(3) Uani d . 1 . .
C C10 0.55309(17) 0.16556(8) 0.38032(17) 0.0142(3) Uani d . 1 . .
C C11 0.46773(17) 0.16467(8) 0.48354(17) 0.0146(3) Uani d . 1 . .
C C12 0.71871(18) 0.20233(9) 0.44683(18) 0.0183(3) Uani d . 1 . .
H H12A 0.8009 0.1631 0.4907 0.027 Uiso calc R 1 . .
H H12B 0.7286 0.2383 0.5285 0.027 Uiso calc R 1 . .
H H12C 0.7327 0.2291 0.3639 0.027 Uiso calc R 1 . .
C C13 0.4452(2) 0.11235(10) -0.07521(18) 0.0232(3) Uani d . 1 . .
H H13A 0.4978 0.1060 -0.1436 0.035 Uiso calc R 1 . .
H H13B 0.3819 0.1590 -0.1028 0.035 Uiso calc R 1 . .
H H13C 0.3749 0.0690 -0.0873 0.035 Uiso calc R 1 . .
C C14 -0.0177(2) 0.13994(10) -0.08395(19) 0.0257(3) Uani d . 1 . .
H H14A -0.0803 0.1746 -0.1689 0.039 Uiso calc R 1 . .
H H14B -0.0898 0.1047 -0.0668 0.039 Uiso calc R 1 . .
H H14C 0.0568 0.1114 -0.1112 0.039 Uiso calc R 1 . .

loop_
_atom_site_aniso_label
_atom_site_aniso_U_11
_atom_site_aniso_U_22
_atom_site_aniso_U_33
_atom_site_aniso_U_12
_atom_site_aniso_U_13
_atom_site_aniso_U_23
S1 0.01849(19) 0.01411(19) 0.01702(18) 0.00254(13) 0.00454(15) 0.00180(13)
S2 0.0191(2) 0.0247(2) 0.01740(19) -0.00085(14) 0.01171(15) -0.00128(14)
O1 0.0216(5) 0.0166(5) 0.0186(5) -0.0013(4) 0.0093(4) -0.0041(4)
O2 0.0207(6) 0.0295(6) 0.0137(5) -0.0047(4) 0.0064(4) -0.0031(4)
C1 0.0132(6) 0.0120(6) 0.0127(6) 0.0011(5) 0.0045(5) 0.0013(5)
C2 0.0148(7) 0.0163(7) 0.0189(7) -0.0022(5) 0.0075(6) 0.0001(5)
C3 0.0212(7) 0.0136(7) 0.0245(7) 0.0008(5) 0.0133(6) 0.0039(6)
C4 0.0212(7) 0.0180(7) 0.0210(7) 0.0010(6) 0.0116(6) 0.0046(6)
C5 0.0186(7) 0.0195(7) 0.0178(7) -0.0001(5) 0.0109(6) 0.0007(6)
C6 0.0160(7) 0.0146(6) 0.0140(6) -0.0005(5) 0.0079(5) -0.0011(5)
C7 0.0175(7) 0.0208(7) 0.0254(8) 0.0011(6) 0.0126(6) 0.0026(6)
C8 0.0154(7) 0.0130(6) 0.0119(6) 0.0011(5) 0.0054(5) 0.0026(5)
C9 0.0149(6) 0.0133(6) 0.0141(6) 0.0010(5) 0.0076(5) 0.0014(5)
C10 0.0143(6) 0.0127(6) 0.0155(6) 0.0006(5) 0.0065(5) 0.0011(5)
C11 0.0172(7) 0.0122(6) 0.0145(6) -0.0014(5) 0.0070(6) -0.0014(5)
C12 0.0156(7) 0.0204(7) 0.0191(7) -0.0034(5) 0.0078(6) -0.0018(6)
C13 0.0317(9) 0.0263(8) 0.0146(7) 0.0017(7) 0.0130(7) 0.0011(6)
C14 0.0246(8) 0.0248(8) 0.0178(7) 0.0020(6) 0.0001(6) -0.0012(6)

loop_
_atom_type_symbol
_atom_type_description
_atom_type_scat_dispersion_real
_atom_type_scat_dispersion_imag
_atom_type_scat_source
C C 0.0033 0.0016 'International Tables Vol C Tables 4.2.6.8 and 6.1.1.4'
H H 0.0000 0.0000 'International Tables Vol C Tables 4.2.6.8 and 6.1.1.4'
O O 0.0106 0.0060 'International Tables Vol C Tables 4.2.6.8 and 6.1.1.4'
S S 0.1246 0.1234 'International Tables Vol C Tables 4.2.6.8 and 6.1.1.4'

loop_
_geom_angle_atom_site_label_1
_geom_angle_atom_site_label_2
_geom_angle_atom_site_label_3
_geom_angle_site_symmetry_1
_geom_angle_site_symmetry_3
_geom_angle
_geom_angle_publ_flag
C14 S1 C1 . . 102.96(7) ?
C9 S2 C13 . . 104.11(7) ?
C8 C1 C6 . . 114.76(11) ?
C8 C1 C2 . . 112.65(11) ?
C6 C1 C2 . . 102.67(11) ?
C8 C1 S1 . . 104.66(9) ?
C6 C1 S1 . . 107.16(9) ?
C2 C1 S1 . . 115.16(10) ?
C3 C2 C7 . . 100.40(12) ?
C3 C2 C1 . . 104.19(11) ?
C7 C2 C1 . . 100.39(11) ?
C3 C2 H2 . . 116.5 ?
C7 C2 H2 . . 116.5 ?
C1 C2 H2 . . 116.5 ?
C4 C3 C2 . . 107.98(13) ?
C4 C3 H3 . . 126.0 ?
C2 C3 H3 . . 126.0 ?
C3 C4 C5 . . 107.54(14) ?
C3 C4 H4 . . 126.2 ?
C5 C4 H4 . . 126.2 ?
C4 C5 C7 . . 100.65(12) ?
C4 C5 C6 . . 105.37(12) ?
C7 C5 C6 . . 100.23(12) ?
C4 C5 H5 . . 116.1 ?
C7 C5 H5 . . 116.1 ?
C6 C5 H5 . . 116.1 ?
C11 C6 C5 . . 114.71(12) ?
C11 C6 C1 . . 115.31(11) ?
C5 C6 C1 . . 102.97(11) ?
C11 C6 H6 . . 107.8 ?
C5 C6 H6 . . 107.8 ?
C1 C6 H6 . . 107.8 ?
C5 C7 C2 . . 94.11(11) ?
C5 C7 H7A . . 112.9 ?
C2 C7 H7A . . 112.9 ?
C5 C7 H7B . . 112.9 ?
C2 C7 H7B . . 112.9 ?
H7A C7 H7B . . 110.3 ?
O1 C8 C9 . . 121.85(13) ?
O1 C8 C1 . . 121.33(13) ?
C9 C8 C1 . . 116.80(12) ?
C10 C9 C8 . . 120.12(13) ?
C10 C9 S2 . . 119.71(11) ?
C8 C9 S2 . . 119.17(10) ?
C9 C10 C11 . . 119.70(13) ?
C9 C10 C12 . . 123.26(13) ?
C11 C10 C12 . . 116.91(12) ?
O2 C11 C10 . . 120.53(13) ?
O2 C11 C6 . . 120.63(13) ?
C10 C11 C6 . . 118.73(12) ?
C10 C12 H12A . . 109.5 ?
C10 C12 H12B . . 109.5 ?
H12A C12 H12B . . 109.5 ?
C10 C12 H12C . . 109.5 ?
H12A C12 H12C . . 109.5 ?
H12B C12 H12C . . 109.5 ?
S2 C13 H13A . . 109.5 ?
S2 C13 H13B . . 109.5 ?
H13A C13 H13B . . 109.5 ?
S2 C13 H13C . . 109.5 ?
H13A C13 H13C . . 109.5 ?
H13B C13 H13C . . 109.5 ?
S1 C14 H14A . . 109.5 ?
S1 C14 H14B . . 109.5 ?
H14A C14 H14B . . 109.5 ?
S1 C14 H14C . . 109.5 ?
H14A C14 H14C . . 109.5 ?
H14B C14 H14C . . 109.5 ?

loop_
_geom_bond_atom_site_label_1
_geom_bond_atom_site_label_2
_geom_bond_site_symmetry_2
_geom_bond_distance
_geom_bond_publ_flag
S1 C14 . 1.8071(17) ?
S1 C1 . 1.8304(14) ?
S2 C9 . 1.7500(14) ?
S2 C13 . 1.8086(17) ?
O1 C8 . 1.2167(18) ?
O2 C11 . 1.2223(18) ?
C1 C8 . 1.5135(19) ?
C1 C6 . 1.5630(19) ?
C1 C2 . 1.5668(19) ?
C2 C3 . 1.520(2) ?
C2 C7 . 1.543(2) ?
C2 H2 . 0.9800 ?
C3 C4 . 1.330(2) ?
C3 H3 . 0.9300 ?
C4 C5 . 1.517(2) ?
C4 H4 . 0.9300 ?
C5 C7 . 1.540(2) ?
C5 C6 . 1.557(2) ?
C5 H5 . 0.9800 ?
C6 C11 . 1.512(2) ?
C6 H6 . 0.9800 ?
C7 H7A . 0.9700 ?
C7 H7B . 0.9700 ?
C8 C9 . 1.5003(19) ?
C9 C10 . 1.357(2) ?
C10 C11 . 1.4830(19) ?
C10 C12 . 1.4994(19) ?
C12 H12A . 0.9600 ?
C12 H12B . 0.9600 ?
C12 H12C . 0.9600 ?
C13 H13A . 0.9600 ?
C13 H13B . 0.9600 ?
C13 H13C . 0.9600 ?
C14 H14A . 0.9600 ?
C14 H14B . 0.9600 ?
C14 H14C . 0.9600 ?

loop_
_geom_torsion_atom_site_label_1
_geom_torsion_atom_site_label_2
_geom_torsion_atom_site_label_3
_geom_torsion_atom_site_label_4
_geom_torsion_site_symmetry_1
_geom_torsion_site_symmetry_2
_geom_torsion_site_symmetry_3
_geom_torsion_site_symmetry_4
_geom_torsion
_geom_torsion_publ_flag
C14 S1 C1 C8 . . . . 67.48(11) ?
C14 S1 C1 C6 . . . . -170.26(10) ?
C14 S1 C1 C2 . . . . -56.77(12) ?
C8 C1 C2 C3 . . . . 55.85(15) ?
C6 C1 C2 C3 . . . . -68.13(13) ?
S1 C1 C2 C3 . . . . 175.78(10) ?
C8 C1 C2 C7 . . . . 159.48(12) ?
C6 C1 C2 C7 . . . . 35.50(13) ?
S1 C1 C2 C7 . . . . -80.59(12) ?
C7 C2 C3 C4 . . . . -32.22(15) ?
C1 C2 C3 C4 . . . . 71.40(15) ?
C2 C3 C4 C5 . . . . -0.54(16) ?
C3 C4 C5 C7 . . . . 33.23(15) ?
C3 C4 C5 C6 . . . . -70.61(15) ?
C4 C5 C6 C11 . . . . -59.34(15) ?
C7 C5 C6 C11 . . . . -163.48(12) ?
C4 C5 C6 C1 . . . . 66.75(14) ?
C7 C5 C6 C1 . . . . -37.39(13) ?
C8 C1 C6 C11 . . . . 4.20(17) ?
C2 C1 C6 C11 . . . . 126.78(12) ?
S1 C1 C6 C11 . . . . -111.53(11) ?
C8 C1 C6 C5 . . . . -121.50(12) ?
C2 C1 C6 C5 . . . . 1.07(13) ?
S1 C1 C6 C5 . . . . 122.77(10) ?
C4 C5 C7 C2 . . . . -49.33(13) ?
C6 C5 C7 C2 . . . . 58.61(12) ?
C3 C2 C7 C5 . . . . 48.84(12) ?
C1 C2 C7 C5 . . . . -57.84(12) ?
C6 C1 C8 O1 . . . . 148.85(13) ?
C2 C1 C8 O1 . . . . 31.83(18) ?
S1 C1 C8 O1 . . . . -93.99(14) ?
C6 C1 C8 C9 . . . . -33.00(17) ?
C2 C1 C8 C9 . . . . -150.01(12) ?
S1 C1 C8 C9 . . . . 84.16(12) ?
O1 C8 C9 C10 . . . . -148.32(14) ?
C1 C8 C9 C10 . . . . 33.53(19) ?
O1 C8 C9 S2 . . . . 20.23(19) ?
C1 C8 C9 S2 . . . . -157.91(10) ?
C13 S2 C9 C10 . . . . -153.96(12) ?
C13 S2 C9 C8 . . . . 37.43(13) ?
C8 C9 C10 C11 . . . . -2.0(2) ?
S2 C9 C10 C11 . . . . -170.46(10) ?
C8 C9 C10 C12 . . . . 173.67(13) ?
S2 C9 C10 C12 . . . . 5.2(2) ?
C9 C10 C11 O2 . . . . 155.13(14) ?
C12 C10 C11 O2 . . . . -20.8(2) ?
C9 C10 C11 C6 . . . . -28.7(2) ?
C12 C10 C11 C6 . . . . 155.42(13) ?
C5 C6 C11 O2 . . . . -38.17(19) ?
C1 C6 C11 O2 . . . . -157.58(14) ?
C5 C6 C11 C10 . . . . 145.63(13) ?
C1 C6 C11 C10 . . . . 26.22(18) ?
